data_7029056
loop_
_publ_author_name
'Wang, Fei'
'Hou, Duan-Chuan'
'Yang, Hui'
'Kang, Yao'
'Zhang, Jian'

_publ_section_title
;
 Tetrahedral tetrazolate frameworks for high CO2 and H2 uptake.
;
_journal_issue 8
_journal_name_full 'Dalton transactions (Cambridge, England : 2003)'
_journal_page_first 3210
_journal_page_last 3214
_journal_paper_doi 10.1039/c3dt53269k
_journal_volume 43
_journal_year 2014
_chemical_formula_moiety 'C4 H6 N8 Zn, (C H4 O)'
_chemical_formula_sum 'C5 H10 N8 O Zn'
_chemical_formula_weight 263.57
_chemical_name_systematic
; 
 ? 
;
_space_group_IT_number 40
_symmetry_cell_setting orthorhombic
_symmetry_space_group_name_Hall 'A 2 -2a'
_symmetry_space_group_name_H-M 'A m a 2'
_atom_sites_solution_hydrogens geom
_atom_sites_solution_primary direct
_atom_sites_solution_secondary difmap
_audit_creation_method SHELXL-97
_cell_angle_alpha 90.00
_cell_angle_beta 90.00
_cell_angle_gamma 90.00
_cell_formula_units_Z 8
_cell_length_a 15.6799(14)
_cell_length_b 18.1616(12)
_cell_length_c 9.6615(9)
_cell_measurement_reflns_used 2140
_cell_measurement_temperature 293(2)
_cell_measurement_theta_max 29.0425
_cell_measurement_theta_min 2.3830
_cell_volume 2751.3(4)
_computing_cell_refinement
;
CrysAlisPro, Oxford Diffraction Ltd.,
Version 1.171.34.44 (release 25-10-2010 CrysAlis171 .NET)
(compiled Oct 25 2010,18:11:34)
;
_computing_data_collection
;
CrysAlisPro, Oxford Diffraction Ltd.,
Version 1.171.34.44 (release 25-10-2010 CrysAlis171 .NET)
(compiled Oct 25 2010,18:11:34)
;
_computing_data_reduction
;
CrysAlisPro, Oxford Diffraction Ltd.,
Version 1.171.34.44 (release 25-10-2010 CrysAlis171 .NET)
(compiled Oct 25 2010,18:11:34)
;
_computing_structure_refinement 'SHELXL-97 (Sheldrick, 1997)'
_computing_structure_solution 'SHELXS-97 (Sheldrick, 1990)'
_diffrn_ambient_temperature 293(2)
_diffrn_detector_area_resol_mean 16.2083
_diffrn_measured_fraction_theta_full 0.998
_diffrn_measured_fraction_theta_max 0.998
_diffrn_measurement_device_type 'Xcalibur, Eos'
_diffrn_measurement_method '\w scans'
_diffrn_radiation_monochromator graphite
_diffrn_radiation_source 'Enhance (Mo) X-ray Source'
_diffrn_radiation_type MoK\a
_diffrn_radiation_wavelength 0.71073
_diffrn_reflns_av_R_equivalents 0.0735
_diffrn_reflns_av_sigmaI/netI 0.0600
_diffrn_reflns_limit_h_max 18
_diffrn_reflns_limit_h_min -17
_diffrn_reflns_limit_k_max 21
_diffrn_reflns_limit_k_min -19
_diffrn_reflns_limit_l_max 10
_diffrn_reflns_limit_l_min -11
_diffrn_reflns_number 8178
_diffrn_reflns_theta_full 25.00
_diffrn_reflns_theta_max 25.00
_diffrn_reflns_theta_min 2.39
_exptl_absorpt_coefficient_mu 1.764
_exptl_absorpt_correction_T_max 0.7778
_exptl_absorpt_correction_T_min 0.7192
_exptl_absorpt_correction_type multi-scan
_exptl_absorpt_process_details
;
CrysAlisPro, Oxford Diffraction Ltd.,
Version 1.171.34.44 (release 25-10-2010 CrysAlis171 .NET)
(compiled Oct 25 2010,18:11:34)
Empirical absorption correction using spherical harmonics,
 implemented in SCALE3 ABSPACK scaling algorithm.
;
_exptl_crystal_colour yellow
_exptl_crystal_density_diffrn 1.273
_exptl_crystal_density_method 'not measured'
_exptl_crystal_description block
_exptl_crystal_F_000 940
_exptl_crystal_size_max 0.20
_exptl_crystal_size_mid 0.15
_exptl_crystal_size_min 0.15
_refine_diff_density_max 0.661
_refine_diff_density_min -0.323
_refine_diff_density_rms 0.097
_refine_ls_abs_structure_details 'Flack H D (1983), Acta Cryst. A39, 876-881'
_refine_ls_abs_structure_Flack 0.000(18)
_refine_ls_extinction_method none
_refine_ls_goodness_of_fit_ref 0.970
_refine_ls_hydrogen_treatment constr
_refine_ls_matrix_type full
_refine_ls_number_parameters 121
_refine_ls_number_reflns 2091
_refine_ls_number_restraints 1
_refine_ls_restrained_S_all 0.970
_refine_ls_R_factor_all 0.0718
_refine_ls_R_factor_gt 0.0564
_refine_ls_shift/su_max 0.000
_refine_ls_shift/su_mean 0.000
_refine_ls_structure_factor_coef Fsqd
_refine_ls_weighting_details 'calc w=1/[\s^2^(Fo^2^)+(0.0870P)^2^+0.0000P] where P=(Fo^2^+2Fc^2^)/3'
_refine_ls_weighting_scheme calc
_refine_ls_wR_factor_gt 0.1440
_refine_ls_wR_factor_ref 0.1516
_reflns_number_gt 1529
_reflns_number_total 2091
_reflns_threshold_expression >2sigma(I)
_cod_data_source_file c3dt53269k.txt
_cod_data_source_block 1a
_cod_original_sg_symbol_H-M Ama2
_cod_database_code 7029056

loop_
_symmetry_equiv_pos_as_xyz
'x, y, z'
'-x, -y, z'
'x+1/2, -y, z'
'-x+1/2, y, z'
'x, y+1/2, z+1/2'
'-x, -y+1/2, z+1/2'
'x+1/2, -y+1/2, z+1/2'
'-x+1/2, y+1/2, z+1/2'

loop_
_atom_site_label
_atom_site_type_symbol
_atom_site_fract_x
_atom_site_fract_y
_atom_site_fract_z
_atom_site_U_iso_or_equiv
_atom_site_adp_type
_atom_site_occupancy
_atom_site_symmetry_multiplicity
_atom_site_calc_flag
_atom_site_refinement_flags
Zn1 Zn 0.05582(5) 0.15992(3) 0.32759(15) 0.0592(3) Uani 1 1 d .
N1 N -0.0382(4) 0.2737(3) 0.6595(8) 0.0596(17) Uani 1 1 d .
N5 N 0.1797(4) 0.1568(3) 0.3629(5) 0.0553(18) Uani 1 1 d .
N7 N 0.0165(4) 0.0572(3) 0.2918(6) 0.0569(17) Uani 1 1 d .
N6 N 0.2096(6) 0.1562(4) 0.4947(13) 0.102(3) Uani 1 1 d .
N4 N 0.0015(4) 0.2070(3) 0.4874(6) 0.0547(16) Uani 1 1 d .
N3 N -0.0694(7) 0.1799(5) 0.5419(12) 0.100(3) Uani 1 1 d .
C3 C 0.2500 0.1528(5) 0.2843(9) 0.053(3) Uani 1 2 d S
C1 C 0.0185(6) 0.2653(4) 0.5658(10) 0.066(2) Uani 1 1 d .
N2 N -0.0926(6) 0.2162(4) 0.6487(10) 0.094(3) Uani 1 1 d .
N8 N 0.0117(8) 0.0328(4) 0.1561(9) 0.109(3) Uani 1 1 d .
C5 C 0.0000 0.0000 0.3638(9) 0.073(4) Uani 1 2 d S
C4 C 0.2500 0.1477(11) 0.1426(16) 0.144(9) Uani 1 2 d S
H4A H 0.3077 0.1458 0.1097 0.216 Uiso 0.50 1 calc PR
H4B H 0.2218 0.1899 0.1041 0.216 Uiso 0.50 1 calc PR
H4C H 0.2204 0.1038 0.1150 0.216 Uiso 0.50 1 calc PR
C2 C 0.0889(11) 0.3165(6) 0.5419(18) 0.135(6) Uani 1 1 d .
H2A H 0.0884 0.3540 0.6119 0.203 Uiso 1 1 calc R
H2C H 0.0826 0.3389 0.4524 0.203 Uiso 1 1 calc R
H2B H 0.1420 0.2902 0.5456 0.203 Uiso 1 1 calc R
C6 C 0.0322(9) -0.0019(9) 0.5196(16) 0.052(4) Uiso 0.50 1 d P
H6A H 0.0020 -0.0426 0.5662 0.078 Uiso 0.50 1 d PR
H6B H 0.0933 0.0021 0.5201 0.078 Uiso 0.50 1 d PR

loop_
_atom_site_aniso_label
_atom_site_aniso_U_11
_atom_site_aniso_U_22
_atom_site_aniso_U_33
_atom_site_aniso_U_23
_atom_site_aniso_U_13
_atom_site_aniso_U_12
Zn1 0.0623(5) 0.0424(4) 0.0730(6) 0.0003(6) -0.0008(6) 0.0002(3)
N1 0.049(4) 0.043(3) 0.087(5) -0.002(3) -0.012(4) -0.002(3)
N5 0.051(4) 0.078(4) 0.037(5) 0.007(3) 0.005(3) 0.000(3)
N7 0.080(4) 0.035(3) 0.056(5) -0.007(2) 0.006(3) -0.007(2)
N6 0.084(7) 0.097(7) 0.126(10) 0.031(5) 0.021(6) -0.004(4)
N4 0.064(5) 0.039(3) 0.061(4) -0.004(3) -0.007(4) -0.004(3)
N3 0.104(9) 0.079(5) 0.116(8) -0.039(6) 0.015(6) -0.026(5)
C3 0.055(8) 0.079(7) 0.025(6) -0.007(4) 0.000 0.000
C1 0.071(6) 0.028(4) 0.098(6) -0.009(4) 0.022(5) -0.009(3)
N2 0.097(6) 0.048(4) 0.136(8) -0.021(4) 0.021(6) -0.017(4)
N8 0.190(11) 0.051(4) 0.088(6) -0.002(4) 0.015(7) -0.005(6)
C5 0.143(13) 0.033(5) 0.044(8) 0.000 0.000 0.006(5)
C4 0.23(3) 0.173(18) 0.024(8) -0.040(9) 0.000 0.000
C2 0.142(11) 0.067(7) 0.198(17) -0.027(9) 0.039(12) -0.060(7)

loop_
_atom_type_symbol
_atom_type_description
_atom_type_scat_dispersion_real
_atom_type_scat_dispersion_imag
_atom_type_scat_source
C C 0.0033 0.0016 'International Tables Vol C Tables 4.2.6.8 and 6.1.1.4'
H H 0.0000 0.0000 'International Tables Vol C Tables 4.2.6.8 and 6.1.1.4'
N N 0.0061 0.0033 'International Tables Vol C Tables 4.2.6.8 and 6.1.1.4'
O O 0.0106 0.0060 'International Tables Vol C Tables 4.2.6.8 and 6.1.1.4'
Zn Zn 0.2839 1.4301 'International Tables Vol C Tables 4.2.6.8 and 6.1.1.4'

loop_
_geom_angle_atom_site_label_1
_geom_angle_atom_site_label_2
_geom_angle_atom_site_label_3
_geom_angle
_geom_angle_site_symmetry_1
_geom_angle_site_symmetry_3
N4 Zn1 N5 107.7(3) . .
N4 Zn1 N7 114.2(3) . .
N5 Zn1 N7 107.9(2) . .
N4 Zn1 N1 108.1(2) . 6_554
N5 Zn1 N1 106.7(2) . 6_554
N7 Zn1 N1 111.9(3) . 6_554
C1 N1 N2 107.0(7) . .
C1 N1 Zn1 136.7(6) . 6
N2 N1 Zn1 115.6(6) . 6
C3 N5 N6 104.3(7) . .
C3 N5 Zn1 135.5(5) . .
N6 N5 Zn1 120.2(5) . .
C5 N7 N8 104.1(6) . .
C5 N7 Zn1 136.8(5) . .
N8 N7 Zn1 118.7(5) . .
N6 N6 N5 110.2(5) 4 .
N3 N4 C1 103.7(7) . .
N3 N4 Zn1 121.1(5) . .
C1 N4 Zn1 135.2(6) . .
N2 N3 N4 111.6(8) . .
N5 C3 N5 110.7(8) 4 .
N5 C3 C4 124.6(4) 4 .
N5 C3 C4 124.6(4) . .
N1 C1 N4 111.1(6) . .
N1 C1 C2 124.2(9) . .
N4 C1 C2 124.6(10) . .
N3 N2 N1 106.3(8) . .
N8 N8 N7 108.8(4) 2 .
N7 C5 N7 114.0(8) 2 .
N7 C5 C6 118.0(7) 2 2
N7 C5 C6 124.3(7) . 2
N7 C5 C6 124.3(7) 2 .
N7 C5 C6 118.0(7) . .
C6 C5 C6 37.2(11) 2 .
C3 C4 H4A 109.5 . .
C3 C4 H4B 109.5 . .
H4A C4 H4B 109.5 . .
C3 C4 H4C 109.5 . .
H4A C4 H4C 109.5 . .
H4B C4 H4C 109.5 . .
C1 C2 H2A 109.5 . .
C1 C2 H2C 109.5 . .
H2A C2 H2C 109.5 . .
C1 C2 H2B 109.5 . .
H2A C2 H2B 109.5 . .
H2C C2 H2B 109.5 . .
C6 C6 C5 71.4(5) 2 .
C6 C6 H6A 64.6 2 .
C5 C6 H6A 107.2 . .
C6 C6 H6B 171.8 2 .
C5 C6 H6B 108.7 . .
H6A C6 H6B 122.2 . .

loop_
_geom_bond_atom_site_label_1
_geom_bond_atom_site_label_2
_geom_bond_distance
_geom_bond_site_symmetry_2
Zn1 N4 1.960(6) .
Zn1 N5 1.972(6) .
Zn1 N7 1.995(5) .
Zn1 N1 2.042(7) 6_554
N1 C1 1.278(11) .
N1 N2 1.351(10) .
N1 Zn1 2.042(7) 6
N5 C3 1.341(8) .
N5 N6 1.357(14) .
N7 C5 1.277(7) .
N7 N8 1.386(10) .
N6 N6 1.267(19) 4
N4 N3 1.324(12) .
N4 C1 1.328(9) .
N3 N2 1.277(12) .
C3 N5 1.341(8) 4
C3 C4 1.372(19) .
C1 C2 1.462(14) .
N8 N8 1.247(15) 2
C5 N7 1.277(7) 2
C5 C6 1.589(18) 2
C5 C6 1.589(18) .
C4 H4A 0.9600 .
C4 H4B 0.9600 .
C4 H4C 0.9600 .
C2 H2A 0.9600 .
C2 H2C 0.9600 .
C2 H2B 0.9600 .
C6 C6 1.01(3) 2
C6 H6A 0.9863 .
C6 H6B 0.9600 .
